data_4320921
loop_
_publ_author_name
'Paul V. Bernhardt'
'Philip C. Sharpe'

_publ_section_title
;
 Structurally Reinforced Tetraazamacrocyclic Complexes
;
_journal_name_full 'Inorganic Chemistry'
_journal_page_first 2020
_journal_page_last 2025
_journal_paper_doi 10.1021/ic9906353
_journal_volume 39
_journal_year 2000
_chemical_formula_sum 'C16 H32 Cu N7 Na O9'
_chemical_formula_weight 553.02
_chemical_name_systematic
; 
 ? 
;
_space_group_IT_number 14
_symmetry_cell_setting monoclinic
_symmetry_space_group_name_Hall '-P 2yn'
_symmetry_space_group_name_H-M 'P 1 21/n 1'
_atom_sites_solution_hydrogens geom
_atom_sites_solution_primary Patterson
_atom_sites_solution_secondary difmap
_audit_creation_method SHELXL-97
_cell_angle_alpha 90.00
_cell_angle_beta 94.77(4)
_cell_angle_gamma 90.00
_cell_formula_units_Z 2
_cell_length_a 10.649(8)
_cell_length_b 7.261(2)
_cell_length_c 15.250(10)
_cell_measurement_reflns_used 25
_cell_measurement_temperature 293(2)
_cell_measurement_theta_max 12
_cell_measurement_theta_min 10
_cell_volume 1175.1(12)
_computing_cell_refinement CAD4
_computing_data_collection CAD4
_computing_data_reduction XTAL3.2
_computing_molecular_graphics PLATON
_computing_structure_refinement 'SHELXL-97 (Sheldrick, 1997)'
_computing_structure_solution 'SHELXS-86 (Sheldrick, 1990)'
_diffrn_ambient_temperature 293(2)
_diffrn_measured_fraction_theta_full 0.920
_diffrn_measured_fraction_theta_max 0.920
_diffrn_measurement_device_type CAD4
_diffrn_measurement_method 'omega-2theta scans'
_diffrn_radiation_monochromator graphite
_diffrn_radiation_source 'fine-focus sealed tube'
_diffrn_radiation_type MoK\a
_diffrn_radiation_wavelength 0.71073
_diffrn_reflns_av_R_equivalents 0.1073
_diffrn_reflns_av_sigmaI/netI 0.0436
_diffrn_reflns_limit_h_max 12
_diffrn_reflns_limit_h_min 0
_diffrn_reflns_limit_k_max 8
_diffrn_reflns_limit_k_min 0
_diffrn_reflns_limit_l_max 18
_diffrn_reflns_limit_l_min -18
_diffrn_reflns_number 2192
_diffrn_reflns_theta_full 24.99
_diffrn_reflns_theta_max 24.99
_diffrn_reflns_theta_min 2.25
_diffrn_standards_interval_count 250
_diffrn_standards_number 3
_exptl_absorpt_coefficient_mu 1.009
_exptl_absorpt_correction_T_max 1.000
_exptl_absorpt_correction_T_min 0.534
_exptl_absorpt_correction_type empirical
_exptl_crystal_colour purple
_exptl_crystal_density_diffrn 1.563
_exptl_crystal_density_method 'not measured'
_exptl_crystal_description prism
_exptl_crystal_F_000 578
_exptl_crystal_size_max 0.6
_exptl_crystal_size_mid 0.3
_exptl_crystal_size_min 0.3
_refine_diff_density_max 1.364
_refine_diff_density_min -0.716
_refine_diff_density_rms 0.133
_refine_ls_extinction_method none
_refine_ls_goodness_of_fit_ref 1.070
_refine_ls_hydrogen_treatment mixed
_refine_ls_matrix_type full
_refine_ls_number_parameters 167
_refine_ls_number_reflns 2075
_refine_ls_number_restraints 0
_refine_ls_restrained_S_all 1.070
_refine_ls_R_factor_all 0.0833
_refine_ls_R_factor_gt 0.0652
_refine_ls_shift/su_max 0.000
_refine_ls_shift/su_mean 0.000
_refine_ls_structure_factor_coef Fsqd
_refine_ls_weighting_details 'w=1/[\s^2^(Fo^2^)+(0.1155P)^2^+2.2427P] where P=(Fo^2^+2Fc^2^)/3'
_refine_ls_weighting_scheme calc
_refine_ls_wR_factor_gt 0.1675
_refine_ls_wR_factor_ref 0.1842
_reflns_number_gt 1606
_reflns_number_total 2075
_reflns_threshold_expression >2sigma(I)
_cod_data_source_file ic9906353_3.cif
_cod_data_source_block 1203ps16
_cod_depositor_comments
;
The following automatic conversions were performed:

'_refine_ls_weighting_scheme' value 'calc
w=1/[\s^2^(Fo^2^)+(0.1155P)^2^+2.2427P] where P=(Fo^2^+2Fc^2^)/3' was
changed to 'calc'. New tag '_refine_ls_weighting_details' was
created. The value of the new tag was set to
'w=1/[\s^2^(Fo^2^)+(0.1155P)^2^+2.2427P] where P=(Fo^2^+2Fc^2^)/3'.

Automatic conversion script
Id: cif_fix_values 3143 2015-03-26 13:38:13Z robertas 
;
_cod_database_code 4320921

loop_
_symmetry_equiv_pos_as_xyz
'x, y, z'
'-x+1/2, y+1/2, -z+1/2'
'-x, -y, -z'
'x-1/2, -y-1/2, z-1/2'

loop_
_atom_site_label
_atom_site_type_symbol
_atom_site_fract_x
_atom_site_fract_y
_atom_site_fract_z
_atom_site_U_iso_or_equiv
_atom_site_adp_type
_atom_site_occupancy
_atom_site_calc_flag
_atom_site_refinement_flags
_atom_site_disorder_assembly
_atom_site_disorder_group
Cu1 Cu 0.0000 0.0000 0.0000 0.0214(3) Uani 1 d S . .
N1 N 0.0114(4) 0.0569(6) 0.1309(2) 0.0235(9) Uani 1 d . . .
N2 N 0.0973(4) -0.2330(6) 0.0328(2) 0.0252(9) Uani 1 d . . .
H2 H 0.0390 -0.3233 0.0373 0.030 Uiso 1 d R . .
N3 N -0.0038(4) 0.3795(6) 0.1321(3) 0.0296(10) Uani 1 d . . .
H3A H 0.0040 0.4593 0.1774 0.035 Uiso 1 d R . .
C1 C 0.0638(5) -0.1106(7) 0.1765(3) 0.0299(11) Uani 1 d . . .
H1A H -0.0044 -0.1955 0.1853 0.036 Uiso 1 d R . .
H1B H 0.1037 -0.0774 0.2338 0.036 Uiso 1 d R . .
C2 C 0.1581(5) -0.2030(7) 0.1228(3) 0.0308(11) Uani 1 d . . .
H2A H 0.2322 -0.1259 0.1209 0.037 Uiso 1 d R . .
H2B H 0.1838 -0.3200 0.1493 0.037 Uiso 1 d R . .
C3 C 0.1867(5) -0.3025(8) -0.0277(3) 0.0331(12) Uani 1 d . . .
H3C H 0.2102 -0.4275 -0.0111 0.040 Uiso 1 d R . .
H3D H 0.2625 -0.2278 -0.0220 0.040 Uiso 1 d R . .
C4 C -0.1325(5) 0.3010(7) 0.1240(3) 0.0300(11) Uani 1 d . . .
C5 C -0.1127(5) 0.1050(7) 0.1595(3) 0.0303(11) Uani 1 d . . .
H5A H -0.1121 0.1027 0.2232 0.036 Uiso 1 d R . .
H5B H -0.1775 0.0220 0.1345 0.036 Uiso 1 d R . .
C6 C -0.2211(6) 0.4102(9) 0.1775(4) 0.0431(14) Uani 1 d . . .
H6A H -0.2320 0.5321 0.1536 0.065 Uiso 1 d R . .
H6B H -0.1853 0.4177 0.2372 0.065 Uiso 1 d R . .
H6C H -0.3013 0.3496 0.1758 0.065 Uiso 1 d R . .
C7 C 0.0868(5) 0.2259(7) 0.1488(3) 0.0254(10) Uani 1 d . . .
H7 H 0.1197 0.2271 0.2108 0.030 Uiso 1 d R . .
C8 C 0.1976(5) 0.2455(7) 0.0904(3) 0.0272(11) Uani 1 d . . .
O1 O 0.1836(3) 0.1778(5) 0.0146(2) 0.0349(9) Uani 1 d . . .
O2 O 0.2893(3) 0.3325(6) 0.1225(2) 0.0373(9) Uani 1 d . . .
O3 O 0.5227(6) -0.0521(8) -0.1833(3) 0.0795(18) Uani 1 d . . .
H31 H 0.5840 -0.1319 -0.1561 0.095 Uiso 1 d R . .
H32 H 0.4687 -0.0084 -0.1463 0.095 Uiso 1 d R . .
N4 N 0.4683(11) 0.3443(17) -0.0596(8) 0.054(3) Uani 0.50 d P . 1
O4 O 0.5485(7) 0.3838(11) -0.1202(5) 0.0403(19) Uani 0.50 d P A 1
O5 O 0.4630(7) 0.4492(12) 0.0154(5) 0.0411(19) Uani 0.50 d P . 1
O6 O 0.3984(5) 0.1992(8) -0.0746(4) 0.0250(16) Uiso 0.50 d P B 1
Na1 Na 0.3984(5) 0.1992(8) -0.0746(4) 0.323(14) Uiso 0.50 d P . 2

loop_
_atom_site_aniso_label
_atom_site_aniso_U_11
_atom_site_aniso_U_22
_atom_site_aniso_U_33
_atom_site_aniso_U_23
_atom_site_aniso_U_13
_atom_site_aniso_U_12
Cu1 0.0299(5) 0.0212(5) 0.0131(4) -0.0004(3) 0.0022(3) 0.0003(4)
N1 0.032(2) 0.024(2) 0.0149(18) 0.0012(16) 0.0032(15) -0.0037(17)
N2 0.033(2) 0.023(2) 0.0192(19) 0.0008(16) -0.0002(16) -0.0028(17)
N3 0.038(2) 0.024(2) 0.028(2) -0.0046(18) 0.0098(18) -0.0003(19)
C1 0.048(3) 0.024(3) 0.017(2) 0.004(2) 0.001(2) -0.002(2)
C2 0.042(3) 0.025(3) 0.024(2) 0.002(2) -0.005(2) 0.001(2)
C3 0.034(3) 0.035(3) 0.031(3) -0.002(2) 0.006(2) 0.007(2)
C4 0.032(3) 0.030(3) 0.029(3) -0.004(2) 0.010(2) -0.002(2)
C5 0.037(3) 0.035(3) 0.020(2) 0.001(2) 0.007(2) -0.007(2)
C6 0.039(3) 0.051(4) 0.040(3) -0.015(3) 0.013(2) 0.005(3)
C7 0.034(3) 0.026(3) 0.016(2) -0.0007(19) 0.0005(18) -0.004(2)
C8 0.030(3) 0.023(2) 0.029(3) 0.004(2) 0.000(2) -0.002(2)
O1 0.040(2) 0.042(2) 0.0243(18) -0.0077(16) 0.0107(15) -0.0087(17)
O2 0.033(2) 0.043(2) 0.035(2) -0.0041(18) 0.0017(16) -0.0115(18)
O3 0.108(4) 0.089(4) 0.041(3) 0.004(3) 0.001(3) 0.052(4)
N4 0.053(6) 0.052(7) 0.056(7) 0.002(6) 0.000(5) -0.004(5)
O4 0.043(4) 0.047(5) 0.033(4) -0.005(4) 0.016(3) -0.018(4)
O5 0.041(4) 0.049(5) 0.034(4) -0.013(4) 0.005(3) -0.010(3)

loop_
_atom_type_symbol
_atom_type_description
_atom_type_scat_dispersion_real
_atom_type_scat_dispersion_imag
_atom_type_scat_source
C C 0.0033 0.0016 'International Tables Vol C Tables 4.2.6.8 and 6.1.1.4'
H H 0.0000 0.0000 'International Tables Vol C Tables 4.2.6.8 and 6.1.1.4'
N N 0.0061 0.0033 'International Tables Vol C Tables 4.2.6.8 and 6.1.1.4'
O O 0.0106 0.0060 'International Tables Vol C Tables 4.2.6.8 and 6.1.1.4'
Cu Cu 0.3201 1.2651 'International Tables Vol C Tables 4.2.6.8 and 6.1.1.4'
Na Na 0.0362 0.0249 'International Tables Vol C Tables 4.2.6.8 and 6.1.1.4'

loop_
_geom_angle_atom_site_label_1
_geom_angle_atom_site_label_2
_geom_angle_atom_site_label_3
_geom_angle
_geom_angle_site_symmetry_1
_geom_angle_site_symmetry_3
_geom_angle_publ_flag
N2 Cu1 N2 180.0 . 3 ?
N2 Cu1 N1 86.53(16) . . ?
N2 Cu1 N1 93.47(16) 3 . ?
N2 Cu1 N1 93.47(16) . 3 ?
N2 Cu1 N1 86.53(16) 3 3 ?
N1 Cu1 N1 180.0 . 3 ?
N2 Cu1 O1 91.78(15) . . ?
N2 Cu1 O1 88.22(15) 3 . ?
N1 Cu1 O1 79.21(14) . . ?
N1 Cu1 O1 100.79(14) 3 . ?
N2 Cu1 O1 88.22(15) . 3 ?
N2 Cu1 O1 91.78(15) 3 3 ?
N1 Cu1 O1 100.79(14) . 3 ?
N1 Cu1 O1 79.21(14) 3 3 ?
O1 Cu1 O1 180.0 . 3 ?
C5 N1 C7 103.6(4) . . ?
C5 N1 C1 111.6(4) . . ?
C7 N1 C1 114.5(4) . . ?
C5 N1 Cu1 111.0(3) . . ?
C7 N1 Cu1 109.7(3) . . ?
C1 N1 Cu1 106.4(3) . . ?
C3 N2 C2 112.1(4) . . ?
C3 N2 Cu1 118.5(3) . . ?
C2 N2 Cu1 106.3(3) . . ?
C4 N3 C7 108.0(4) . . ?
N1 C1 C2 110.6(4) . . ?
N2 C2 C1 108.0(4) . . ?
N2 C3 C4 112.8(4) . 3 ?
N3 C4 C6 111.5(4) . . ?
N3 C4 C5 103.2(4) . . ?
C6 C4 C5 111.6(4) . . ?
N3 C4 C3 110.4(4) . 3 ?
C6 C4 C3 108.0(4) . 3 ?
C5 C4 C3 112.0(4) . 3 ?
N1 C5 C4 102.5(4) . . ?
N1 C7 N3 104.9(4) . . ?
N1 C7 C8 113.5(4) . . ?
N3 C7 C8 110.4(4) . . ?
O2 C8 O1 126.7(5) . . ?
O2 C8 C7 115.9(4) . . ?
O1 C8 C7 117.3(4) . . ?
C8 O1 Cu1 109.8(3) . . ?
O6 N4 O4 116.2(10) . . ?
O6 N4 O5 122.1(10) . . ?
O4 N4 O5 121.7(10) . . ?
O6 N4 O5 164.4(10) . 3_665 ?
O4 N4 O5 79.3(7) . 3_665 ?
O5 N4 O5 42.5(6) . 3_665 ?
O5 O5 N4 86.6(9) 3_665 . ?
O5 O5 N4 50.8(7) 3_665 3_665 ?
N4 O5 N4 137.5(6) . 3_665 ?

loop_
_geom_bond_atom_site_label_1
_geom_bond_atom_site_label_2
_geom_bond_distance
_geom_bond_site_symmetry_2
_geom_bond_publ_flag
Cu1 N2 2.025(4) . ?
Cu1 N2 2.025(4) 3 ?
Cu1 N1 2.032(4) . ?
Cu1 N1 2.032(4) 3 ?
Cu1 O1 2.339(4) . ?
Cu1 O1 2.339(4) 3 ?
N1 C5 1.469(6) . ?
N1 C7 1.480(6) . ?
N1 C1 1.486(6) . ?
N2 C3 1.470(6) . ?
N2 C2 1.484(6) . ?
N3 C4 1.480(6) . ?
N3 C7 1.482(7) . ?
C1 C2 1.505(7) . ?
C3 C4 1.532(7) 3 ?
C4 C6 1.520(7) . ?
C4 C5 1.531(7) . ?
C4 C3 1.532(7) 3 ?
C7 C8 1.544(7) . ?
C8 O2 1.230(6) . ?
C8 O1 1.253(6) . ?
N4 O6 1.299(13) . ?
N4 O4 1.340(13) . ?
N4 O5 1.380(14) . ?
N4 O5 1.776(14) 3_665 ?
O5 O5 1.203(16) 3_665 ?
O5 N4 1.776(14) 3_665 ?
